data_7211699
loop_
_publ_author_name
'Liu, Chun-Sen'
'Sa\~nudo, E. Carolina'
'Hu, Min'
'Zhou, Li-Ming'
'Guo, Liang-Qi'
'Ma, Song-Tao'
'Gao, Li-Jun'
'Fang, Shao-Ming'

_publ_section_title
;
 Metal--organic coordination polymers based on a flexible
 tetrahydrofuran-2,3,4,5-tetracarboxylate ligand: syntheses, crystal
 structures, and magnetic/photoluminescent properties
;
_journal_issue 3
_journal_name_full CrystEngComm
_journal_page_first 853
_journal_paper_doi 10.1039/b912972n
_journal_volume 12
_journal_year 2010
_chemical_formula_sum 'C32 H26 Mn2 N4 O12'
_chemical_formula_weight 768.45
_chemical_name_systematic
;
?
;
_space_group_IT_number 14
_symmetry_cell_setting monoclinic
_symmetry_space_group_name_Hall '-P 2yn'
_symmetry_space_group_name_H-M 'P 1 21/n 1'
_atom_sites_solution_hydrogens geom
_atom_sites_solution_primary direct
_atom_sites_solution_secondary difmap
_audit_creation_method SHELXL-97
_cell_angle_alpha 90.00
_cell_angle_beta 98.92(3)
_cell_angle_gamma 90.00
_cell_formula_units_Z 4
_cell_length_a 10.194(2)
_cell_length_b 13.637(3)
_cell_length_c 21.570(4)
_cell_measurement_reflns_used 5982
_cell_measurement_temperature 293(2)
_cell_measurement_theta_max 26.0177
_cell_measurement_theta_min 2.5140
_cell_volume 2962.3(11)
_computing_cell_refinement 'Bruker XSCANS'
_computing_data_collection 'Bruker XSCANS'
_computing_data_reduction 'Bruker SHELXTL'
_computing_molecular_graphics 'Bruker SHELXTL'
_computing_publication_material 'Bruker SHELXTL'
_computing_structure_refinement 'SHELXL-97 (Sheldrick, 1997)'
_computing_structure_solution 'SHELXS-97 (Sheldrick, 1990)'
_diffrn_ambient_temperature 293(2)
_diffrn_measured_fraction_theta_full 0.997
_diffrn_measured_fraction_theta_max 0.997
_diffrn_measurement_device_type 'Bruker P4'
_diffrn_measurement_method '\w scans'
_diffrn_radiation_monochromator graphite
_diffrn_radiation_source 'fine-focus sealed tube'
_diffrn_radiation_type MoK\a
_diffrn_radiation_wavelength 0.71073
_diffrn_reflns_av_R_equivalents 0.0658
_diffrn_reflns_av_sigmaI/netI 0.0553
_diffrn_reflns_limit_h_max 12
_diffrn_reflns_limit_h_min -12
_diffrn_reflns_limit_k_max 16
_diffrn_reflns_limit_k_min -16
_diffrn_reflns_limit_l_max 26
_diffrn_reflns_limit_l_min -26
_diffrn_reflns_number 31964
_diffrn_reflns_theta_full 26.03
_diffrn_reflns_theta_max 26.03
_diffrn_reflns_theta_min 2.51
_diffrn_standards_decay_% 0
_diffrn_standards_interval_count 0
_diffrn_standards_interval_time 0
_diffrn_standards_number 0
_exptl_absorpt_coefficient_mu 0.931
_exptl_absorpt_correction_T_max 0.9045
_exptl_absorpt_correction_T_min 0.8730
_exptl_absorpt_correction_type multi-scan
_exptl_absorpt_process_details SADABS
_exptl_crystal_colour yellow
_exptl_crystal_density_diffrn 1.723
_exptl_crystal_density_meas ?
_exptl_crystal_density_method 'not measured'
_exptl_crystal_description block
_exptl_crystal_F_000 1568
_exptl_crystal_size_max 0.15
_exptl_crystal_size_mid 0.12
_exptl_crystal_size_min 0.11
_refine_diff_density_max 0.296
_refine_diff_density_min -0.376
_refine_diff_density_rms 0.072
_refine_ls_extinction_method none
_refine_ls_goodness_of_fit_ref 1.166
_refine_ls_hydrogen_treatment constr
_refine_ls_matrix_type full
_refine_ls_number_parameters 451
_refine_ls_number_reflns 5833
_refine_ls_number_restraints 0
_refine_ls_restrained_S_all 1.166
_refine_ls_R_factor_all 0.0839
_refine_ls_R_factor_gt 0.0660
_refine_ls_shift/su_max 0.000
_refine_ls_shift/su_mean 0.000
_refine_ls_structure_factor_coef Fsqd
_refine_ls_weighting_details 'calc w=1/[\s^2^(Fo^2^)+(0.0620P)^2^+0.3068P] where P=(Fo^2^+2Fc^2^)/3'
_refine_ls_weighting_scheme calc
_refine_ls_wR_factor_gt 0.1340
_refine_ls_wR_factor_ref 0.1439
_reflns_number_gt 4886
_reflns_number_total 5833
_reflns_threshold_expression I>2sigma(I)
_cod_data_source_file b912972n.txt
_cod_data_source_block 4
_cod_depositor_comments
;
The following automatic conversions were performed:

'_symmetry_cell_setting' value 'Monoclinic' changed to 'monoclinic'
according to /home/saulius/struct/CIF-dictionaries/cif_core.dic
dictionary named 'cif_core.dic' version 2.4.2 from
2011-04-26.

'_exptl_absorpt_correction_type' value 'MULTI-SCAN'
changed to 'multi-scan' according to
/home/saulius/struct/CIF-dictionaries/cif_core.dic dictionary named
'cif_core.dic' version 2.4.2 from
2011-04-26.

'_refine_ls_hydrogen_treatment' value 'CONSTR' changed
to 'constr' according to
/home/saulius/struct/CIF-dictionaries/cif_core.dic dictionary named
'cif_core.dic' version 2.4.2 from 2011-04-26.

Automatic conversion script
Id: cif_fix_values 1891 2012-01-12 08:04:46Z andrius 

The following automatic conversions were performed:

'_exptl_crystal_density_meas' value 'NONE' was changed to '?' - the
value is perceived as not measured.

Automatic conversion script
Id: cif_fix_values 3008 2015-01-20 13:52:24Z robertas 
;
_cod_original_cell_volume 2962.3(10)
_cod_original_sg_symbol_H-M P2(1)/n
_cod_database_code 7211699

loop_
_symmetry_equiv_pos_as_xyz
'x, y, z'
'-x+1/2, y+1/2, -z+1/2'
'-x, -y, -z'
'x-1/2, -y-1/2, z-1/2'

loop_
_atom_site_label
_atom_site_type_symbol
_atom_site_fract_x
_atom_site_fract_y
_atom_site_fract_z
_atom_site_U_iso_or_equiv
_atom_site_adp_type
_atom_site_occupancy
_atom_site_symmetry_multiplicity
_atom_site_calc_flag
_atom_site_refinement_flags
Mn1 Mn 0.71983(6) 0.13694(4) 0.15335(3) 0.02752(18) Uani 1 1 d .
Mn2 Mn 0.50381(6) 0.11051(4) 0.32334(3) 0.02728(18) Uani 1 1 d .
C1 C 0.5055(4) 0.4014(3) 0.26285(17) 0.0231(8) Uani 1 1 d .
H1A H 0.4160 0.4195 0.2426 0.028 Uiso 1 1 calc R
C2 C 0.5523(3) 0.4728(3) 0.31697(17) 0.0242(8) Uani 1 1 d .
H2A H 0.5328 0.4439 0.3561 0.029 Uiso 1 1 calc R
C3 C 0.7347(3) 0.4392(3) 0.26421(16) 0.0227(8) Uani 1 1 d .
H3A H 0.7778 0.3756 0.2740 0.027 Uiso 1 1 calc R
C4 C 0.6065(3) 0.4242(3) 0.21841(16) 0.0224(8) Uani 1 1 d .
H4A H 0.5820 0.4871 0.1978 0.027 Uiso 1 1 calc R
C5 C 0.5062(4) 0.2952(3) 0.28522(18) 0.0268(8) Uani 1 1 d .
C6 C 0.4895(4) 0.5748(3) 0.30945(18) 0.0284(9) Uani 1 1 d .
C7 C 0.8297(4) 0.5074(3) 0.23906(17) 0.0265(8) Uani 1 1 d .
C8 C 0.6168(4) 0.3477(3) 0.16702(18) 0.0271(8) Uani 1 1 d .
C9 C 0.2268(4) 0.1328(3) 0.3775(2) 0.0389(10) Uani 1 1 d .
H9A H 0.1896 0.1312 0.3353 0.047 Uiso 1 1 calc R
C10 C 0.1414(4) 0.1424(3) 0.4223(2) 0.0431(11) Uani 1 1 d .
H10A H 0.0500 0.1459 0.4100 0.052 Uiso 1 1 calc R
C11 C 0.1950(4) 0.1464(3) 0.4843(2) 0.0392(11) Uani 1 1 d .
H11A H 0.1401 0.1535 0.5147 0.047 Uiso 1 1 calc R
C12 C 0.3331(4) 0.1399(3) 0.5021(2) 0.0326(9) Uani 1 1 d .
C13 C 0.3977(5) 0.1430(3) 0.5660(2) 0.0415(11) Uani 1 1 d .
H13A H 0.3467 0.1509 0.5979 0.050 Uiso 1 1 calc R
C14 C 0.5292(5) 0.1347(3) 0.5808(2) 0.0427(11) Uani 1 1 d .
H14A H 0.5680 0.1375 0.6227 0.051 Uiso 1 1 calc R
C15 C 0.6118(4) 0.1218(3) 0.53325(19) 0.0319(9) Uani 1 1 d .
C16 C 0.7502(5) 0.1107(3) 0.5466(2) 0.0437(12) Uani 1 1 d .
H16A H 0.7935 0.1127 0.5878 0.052 Uiso 1 1 calc R
C17 C 0.8201(4) 0.0969(3) 0.4985(2) 0.0448(11) Uani 1 1 d .
H17A H 0.9118 0.0892 0.5067 0.054 Uiso 1 1 calc R
C18 C 0.7538(4) 0.0944(3) 0.4368(2) 0.0402(11) Uani 1 1 d .
H18A H 0.8031 0.0842 0.4045 0.048 Uiso 1 1 calc R
C19 C 0.5530(4) 0.1197(3) 0.47025(18) 0.0288(9) Uani 1 1 d .
C20 C 0.4114(4) 0.1296(3) 0.45440(18) 0.0280(9) Uani 1 1 d .
C21 C 0.8665(5) 0.1096(3) 0.0292(2) 0.0411(11) Uani 1 1 d .
H21A H 0.9442 0.1079 0.0581 0.049 Uiso 1 1 calc R
C22 C 0.8784(5) 0.1061(3) -0.0342(2) 0.0518(13) Uani 1 1 d .
H22A H 0.9612 0.1019 -0.0470 0.062 Uiso 1 1 calc R
C23 C 0.7640(5) 0.1088(3) -0.0771(2) 0.0483(12) Uani 1 1 d .
H23A H 0.7688 0.1071 -0.1198 0.058 Uiso 1 1 calc R
C24 C 0.6408(5) 0.1141(3) -0.0571(2) 0.0390(10) Uani 1 1 d .
C25 C 0.5183(5) 0.1227(3) -0.0991(2) 0.0496(13) Uani 1 1 d .
H25A H 0.5187 0.1200 -0.1421 0.060 Uiso 1 1 calc R
C26 C 0.4018(5) 0.1349(3) -0.0774(2) 0.0487(13) Uani 1 1 d .
H26A H 0.3239 0.1427 -0.1057 0.058 Uiso 1 1 calc R
C27 C 0.3970(4) 0.1359(3) -0.0116(2) 0.0372(10) Uani 1 1 d .
C28 C 0.2788(5) 0.1475(3) 0.0139(2) 0.0470(12) Uani 1 1 d .
H28A H 0.1983 0.1554 -0.0125 0.056 Uiso 1 1 calc R
C29 C 0.2827(4) 0.1470(3) 0.0772(2) 0.0449(12) Uani 1 1 d .
H29A H 0.2050 0.1542 0.0944 0.054 Uiso 1 1 calc R
C30 C 0.4042(4) 0.1357(3) 0.1162(2) 0.0400(11) Uani 1 1 d .
H30A H 0.4053 0.1348 0.1594 0.048 Uiso 1 1 calc R
C31 C 0.5151(4) 0.1258(3) 0.03158(18) 0.0294(9) Uani 1 1 d .
C32 C 0.6396(4) 0.1170(3) 0.00797(18) 0.0293(9) Uani 1 1 d .
N1 N 0.3578(3) 0.1259(2) 0.39210(16) 0.0311(8) Uani 1 1 d .
N2 N 0.6235(3) 0.1060(2) 0.42241(16) 0.0310(8) Uani 1 1 d .
N3 N 0.7529(3) 0.1153(2) 0.05125(15) 0.0320(8) Uani 1 1 d .
N4 N 0.5179(3) 0.1262(2) 0.09447(16) 0.0308(8) Uani 1 1 d .
O1 O 0.5660(3) 0.64762(19) 0.31610(14) 0.0369(7) Uani 1 1 d .
O1W O 0.3578(4) 0.8096(2) 0.25885(18) 0.0680(11) Uani 1 1 d .
H1WA H 0.2810 0.7838 0.2526 0.082 Uiso 1 1 d R
H1WB H 0.4129 0.7648 0.2739 0.082 Uiso 1 1 d R
O2 O 0.3673(3) 0.5794(2) 0.29989(18) 0.0574(10) Uani 1 1 d .
O2W O 0.8772(4) 0.1913(3) 0.31243(17) 0.0730(11) Uani 1 1 d .
H2WA H 0.7946 0.2073 0.3079 0.088 Uiso 1 1 d R
H2WB H 0.8913 0.2073 0.2759 0.088 Uiso 1 1 d R
O3 O 0.5516(3) 0.3594(2) 0.11517(14) 0.0471(8) Uani 1 1 d .
O4 O 0.6966(3) 0.27700(19) 0.18403(13) 0.0375(7) Uani 1 1 d .
O5 O 0.8667(3) 0.4854(2) 0.18863(13) 0.0370(7) Uani 1 1 d .
O6 O 0.8678(3) 0.58455(19) 0.26841(14) 0.0371(7) Uani 1 1 d .
O7 O 0.6007(3) 0.26560(19) 0.32496(14) 0.0398(7) Uani 1 1 d .
O8 O 0.4107(3) 0.23975(19) 0.26440(14) 0.0376(7) Uani 1 1 d .
O9 O 0.6951(2) 0.47996(17) 0.32044(11) 0.0239(6) Uani 1 1 d .
O10 O 0.3571(3) 0.0133(2) 0.26900(14) 0.0450(8) Uani 1 1 d .
H10B H 0.3133 0.0330 0.2345 0.054 Uiso 1 1 d R
H10C H 0.3441 -0.0439 0.2825 0.054 Uiso 1 1 d R

loop_
_atom_site_aniso_label
_atom_site_aniso_U_11
_atom_site_aniso_U_22
_atom_site_aniso_U_33
_atom_site_aniso_U_23
_atom_site_aniso_U_13
_atom_site_aniso_U_12
Mn1 0.0277(3) 0.0269(3) 0.0276(3) 0.0011(2) 0.0033(3) 0.0039(2)
Mn2 0.0262(3) 0.0271(3) 0.0293(3) 0.0006(3) 0.0064(3) 0.0018(2)
C1 0.0198(18) 0.0241(19) 0.025(2) -0.0001(15) 0.0023(15) -0.0008(15)
C2 0.0214(19) 0.0254(19) 0.027(2) 0.0013(16) 0.0067(16) -0.0041(16)
C3 0.0226(19) 0.0261(19) 0.0187(18) -0.0032(15) 0.0010(15) 0.0021(16)
C4 0.0249(19) 0.0217(18) 0.0211(19) 0.0034(15) 0.0045(15) -0.0007(15)
C5 0.024(2) 0.030(2) 0.029(2) -0.0003(17) 0.0128(17) 0.0013(17)
C6 0.027(2) 0.033(2) 0.027(2) -0.0009(17) 0.0085(17) 0.0036(18)
C7 0.0230(19) 0.031(2) 0.024(2) 0.0002(17) -0.0002(16) -0.0043(17)
C8 0.0241(19) 0.030(2) 0.028(2) -0.0008(17) 0.0071(17) -0.0035(17)
C9 0.031(2) 0.041(3) 0.043(3) 0.005(2) 0.002(2) 0.0042(19)
C10 0.029(2) 0.044(3) 0.057(3) 0.005(2) 0.010(2) 0.005(2)
C11 0.040(3) 0.034(2) 0.048(3) -0.001(2) 0.021(2) -0.001(2)
C12 0.041(2) 0.024(2) 0.036(2) 0.0031(17) 0.017(2) -0.0019(18)
C13 0.058(3) 0.038(2) 0.031(2) -0.0008(19) 0.018(2) -0.002(2)
C14 0.062(3) 0.042(3) 0.023(2) 0.0001(19) 0.004(2) -0.004(2)
C15 0.039(2) 0.026(2) 0.029(2) 0.0036(17) 0.0019(18) -0.0010(18)
C16 0.051(3) 0.038(2) 0.036(3) 0.006(2) -0.014(2) -0.011(2)
C17 0.034(2) 0.047(3) 0.050(3) 0.004(2) -0.003(2) -0.004(2)
C18 0.033(2) 0.044(3) 0.044(3) 0.003(2) 0.006(2) -0.002(2)
C19 0.036(2) 0.026(2) 0.024(2) 0.0017(16) 0.0054(17) -0.0028(17)
C20 0.034(2) 0.025(2) 0.026(2) 0.0034(16) 0.0073(17) -0.0010(17)
C21 0.041(3) 0.046(3) 0.037(3) -0.001(2) 0.009(2) 0.004(2)
C22 0.055(3) 0.061(3) 0.044(3) -0.007(2) 0.023(3) 0.000(3)
C23 0.064(3) 0.049(3) 0.034(3) -0.008(2) 0.015(2) -0.004(2)
C24 0.054(3) 0.030(2) 0.033(2) 0.0020(18) 0.007(2) -0.003(2)
C25 0.070(4) 0.045(3) 0.030(3) -0.003(2) -0.004(2) 0.000(2)
C26 0.059(3) 0.044(3) 0.036(3) -0.003(2) -0.014(2) -0.006(2)
C27 0.036(2) 0.028(2) 0.043(3) 0.0003(19) -0.008(2) -0.0053(18)
C28 0.035(3) 0.044(3) 0.057(3) -0.001(2) -0.009(2) -0.002(2)
C29 0.030(2) 0.040(3) 0.064(3) 0.001(2) 0.005(2) -0.003(2)
C30 0.035(2) 0.037(2) 0.049(3) -0.001(2) 0.008(2) -0.004(2)
C31 0.038(2) 0.0189(19) 0.029(2) 0.0001(16) -0.0002(18) -0.0020(17)
C32 0.037(2) 0.023(2) 0.028(2) -0.0014(16) 0.0050(18) -0.0006(17)
N1 0.0285(18) 0.0348(19) 0.0295(19) 0.0016(15) 0.0031(15) 0.0024(15)
N2 0.0263(17) 0.0311(18) 0.035(2) 0.0004(15) 0.0022(15) -0.0016(14)
N3 0.0344(19) 0.0315(18) 0.0303(19) 0.0000(15) 0.0053(16) 0.0018(15)
N4 0.0269(18) 0.0297(18) 0.035(2) -0.0020(14) 0.0024(15) -0.0009(14)
O1 0.0313(16) 0.0270(15) 0.0507(19) -0.0012(13) 0.0006(14) -0.0037(13)
O1W 0.069(2) 0.039(2) 0.089(3) -0.0018(18) -0.012(2) -0.0045(17)
O2 0.0257(17) 0.0446(19) 0.099(3) -0.0284(19) -0.0002(17) 0.0017(14)
O2W 0.066(3) 0.091(3) 0.059(2) -0.001(2) 0.000(2) 0.006(2)
O3 0.053(2) 0.055(2) 0.0283(17) -0.0081(14) -0.0083(15) 0.0092(16)
O4 0.0421(17) 0.0299(15) 0.0386(17) -0.0059(13) 0.0006(14) 0.0067(13)
O5 0.0380(16) 0.0462(17) 0.0300(16) -0.0076(13) 0.0153(13) -0.0144(14)
O6 0.0381(16) 0.0303(15) 0.0469(18) -0.0088(13) 0.0191(14) -0.0125(13)
O7 0.0388(17) 0.0322(16) 0.0469(19) 0.0125(14) 0.0016(14) -0.0006(13)
O8 0.0347(16) 0.0239(14) 0.0535(19) -0.0017(13) 0.0044(14) -0.0100(13)
O9 0.0213(13) 0.0262(13) 0.0242(13) -0.0041(11) 0.0032(11) 0.0000(11)
O10 0.0372(17) 0.0347(16) 0.058(2) 0.0001(15) -0.0094(15) -0.0017(13)

loop_
_atom_type_symbol
_atom_type_description
_atom_type_scat_dispersion_real
_atom_type_scat_dispersion_imag
_atom_type_scat_source
C C 0.0033 0.0016 'International Tables Vol C Tables 4.2.6.8 and 6.1.1.4'
H H 0.0000 0.0000 'International Tables Vol C Tables 4.2.6.8 and 6.1.1.4'
N N 0.0061 0.0033 'International Tables Vol C Tables 4.2.6.8 and 6.1.1.4'
O O 0.0106 0.0060 'International Tables Vol C Tables 4.2.6.8 and 6.1.1.4'
Mn Mn 0.3368 0.7283 'International Tables Vol C Tables 4.2.6.8 and 6.1.1.4'

loop_
_geom_angle_atom_site_label_1
_geom_angle_atom_site_label_2
_geom_angle_atom_site_label_3
_geom_angle
_geom_angle_site_symmetry_1
_geom_angle_site_symmetry_3
O4 Mn1 O6 88.46(11) . 2_645
O4 Mn1 O1 90.04(11) . 2_645
O6 Mn1 O1 107.62(11) 2_645 2_645
O4 Mn1 N4 95.83(11) . .
O6 Mn1 N4 88.07(12) 2_645 .
O1 Mn1 N4 163.43(12) 2_645 .
O4 Mn1 N3 118.10(12) . .
O6 Mn1 N3 148.22(12) 2_645 .
O1 Mn1 N3 90.54(12) 2_645 .
N4 Mn1 N3 73.02(12) . .
O4 Mn1 O9 146.15(10) . 2_645
O6 Mn1 O9 71.97(9) 2_645 2_645
O1 Mn1 O9 70.95(9) 2_645 2_645
N4 Mn1 O9 110.37(10) . 2_645
N3 Mn1 O9 90.60(10) . 2_645
O10 Mn2 O5 80.82(11) . 2_645
O10 Mn2 N1 86.76(12) . .
O5 Mn2 N1 128.03(11) 2_645 .
O10 Mn2 O8 88.78(11) . .
O5 Mn2 O8 137.48(10) 2_645 .
N1 Mn2 O8 91.95(11) . .
O10 Mn2 N2 134.56(12) . .
O5 Mn2 N2 81.13(11) 2_645 .
N1 Mn2 N2 72.63(12) . .
O8 Mn2 N2 130.79(11) . .
O10 Mn2 O7 143.80(11) . .
O5 Mn2 O7 116.43(11) 2_645 .
N1 Mn2 O7 103.04(11) . .
O8 Mn2 O7 56.56(10) . .
N2 Mn2 O7 81.22(11) . .
C5 C1 C2 112.0(3) . .
C5 C1 C4 114.6(3) . .
C2 C1 C4 100.7(3) . .
C5 C1 H1A 109.7 . .
C2 C1 H1A 109.7 . .
C4 C1 H1A 109.7 . .
O9 C2 C6 110.2(3) . .
O9 C2 C1 105.8(3) . .
C6 C2 C1 114.8(3) . .
O9 C2 H2A 108.6 . .
C6 C2 H2A 108.6 . .
C1 C2 H2A 108.6 . .
O9 C3 C7 110.1(3) . .
O9 C3 C4 105.8(3) . .
C7 C3 C4 112.6(3) . .
O9 C3 H3A 109.4 . .
C7 C3 H3A 109.4 . .
C4 C3 H3A 109.4 . .
C3 C4 C8 114.3(3) . .
C3 C4 C1 102.2(3) . .
C8 C4 C1 116.0(3) . .
C3 C4 H4A 108.0 . .
C8 C4 H4A 108.0 . .
C1 C4 H4A 108.0 . .
O7 C5 O8 121.3(4) . .
O7 C5 C1 119.2(3) . .
O8 C5 C1 119.4(3) . .
O2 C6 O1 124.9(4) . .
O2 C6 C2 117.4(3) . .
O1 C6 C2 117.6(3) . .
O5 C7 O6 122.0(3) . .
O5 C7 C3 117.8(3) . .
O6 C7 C3 120.1(3) . .
O3 C8 O4 126.5(4) . .
O3 C8 C4 118.9(3) . .
O4 C8 C4 114.6(3) . .
N1 C9 C10 123.5(4) . .
N1 C9 H9A 118.2 . .
C10 C9 H9A 118.2 . .
C11 C10 C9 118.8(4) . .
C11 C10 H10A 120.6 . .
C9 C10 H10A 120.6 . .
C10 C11 C12 119.8(4) . .
C10 C11 H11A 120.1 . .
C12 C11 H11A 120.1 . .
C11 C12 C20 117.8(4) . .
C11 C12 C13 123.6(4) . .
C20 C12 C13 118.6(4) . .
C14 C13 C12 121.6(4) . .
C14 C13 H13A 119.2 . .
C12 C13 H13A 119.2 . .
C13 C14 C15 121.2(4) . .
C13 C14 H14A 119.4 . .
C15 C14 H14A 119.4 . .
C19 C15 C16 117.6(4) . .
C19 C15 C14 119.1(4) . .
C16 C15 C14 123.3(4) . .
C17 C16 C15 119.2(4) . .
C17 C16 H16A 120.4 . .
C15 C16 H16A 120.4 . .
C16 C17 C18 119.8(4) . .
C16 C17 H17A 120.1 . .
C18 C17 H17A 120.1 . .
N2 C18 C17 122.6(4) . .
N2 C18 H18A 118.7 . .
C17 C18 H18A 118.7 . .
N2 C19 C15 122.9(4) . .
N2 C19 C20 117.5(3) . .
C15 C19 C20 119.5(4) . .
N1 C20 C12 122.5(4) . .
N1 C20 C19 117.6(3) . .
C12 C20 C19 120.0(4) . .
N3 C21 C22 124.8(5) . .
N3 C21 H21A 117.6 . .
C22 C21 H21A 117.6 . .
C23 C22 C21 117.9(5) . .
C23 C22 H22A 121.1 . .
C21 C22 H22A 121.1 . .
C22 C23 C24 120.3(4) . .
C22 C23 H23A 119.8 . .
C24 C23 H23A 119.8 . .
C23 C24 C32 117.3(4) . .
C23 C24 C25 123.3(4) . .
C32 C24 C25 119.2(4) . .
C26 C25 C24 121.3(4) . .
C26 C25 H25A 119.4 . .
C24 C25 H25A 119.4 . .
C25 C26 C27 120.8(4) . .
C25 C26 H26A 119.6 . .
C27 C26 H26A 119.6 . .
C28 C27 C31 116.6(4) . .
C28 C27 C26 123.5(4) . .
C31 C27 C26 119.8(4) . .
C29 C28 C27 119.8(4) . .
C29 C28 H28A 120.1 . .
C27 C28 H28A 120.1 . .
C28 C29 C30 119.4(4) . .
C28 C29 H29A 120.3 . .
C30 C29 H29A 120.3 . .
N4 C30 C29 123.0(4) . .
N4 C30 H30A 118.5 . .
C29 C30 H30A 118.5 . .
N4 C31 C27 123.0(4) . .
N4 C31 C32 118.1(4) . .
C27 C31 C32 118.9(4) . .
N3 C32 C24 122.9(4) . .
N3 C32 C31 117.1(3) . .
C24 C32 C31 119.9(4) . .
C9 N1 C20 117.6(4) . .
C9 N1 Mn2 126.1(3) . .
C20 N1 Mn2 116.3(2) . .
C18 N2 C19 117.9(4) . .
C18 N2 Mn2 126.2(3) . .
C19 N2 Mn2 115.9(3) . .
C21 N3 C32 116.8(4) . .
C21 N3 Mn1 128.3(3) . .
C32 N3 Mn1 114.7(3) . .
C30 N4 C31 118.2(4) . .
C30 N4 Mn1 124.7(3) . .
C31 N4 Mn1 116.2(3) . .
C6 O1 Mn1 123.7(2) . 2_655
H1WA O1W H1WB 107.2 . .
H2WA O2W H2WB 97.6 . .
C8 O4 Mn1 135.4(3) . .
C7 O5 Mn2 100.7(2) . 2_655
C7 O6 Mn1 122.6(2) . 2_655
C5 O7 Mn2 90.2(2) . .
C5 O8 Mn2 91.9(2) . .
C3 O9 C2 109.8(3) . .
C3 O9 Mn1 114.35(19) . 2_655
C2 O9 Mn1 113.86(19) . 2_655
Mn2 O10 H10B 119.9 . .
Mn2 O10 H10C 120.0 . .
H10B O10 H10C 120.0 . .

loop_
_geom_bond_atom_site_label_1
_geom_bond_atom_site_label_2
_geom_bond_distance
_geom_bond_site_symmetry_2
Mn1 O4 2.047(3) .
Mn1 O6 2.150(3) 2_645
Mn1 O1 2.186(3) 2_645
Mn1 N4 2.250(3) .
Mn1 N3 2.298(3) .
Mn1 O9 2.345(2) 2_645
Mn2 O10 2.196(3) .
Mn2 O5 2.197(3) 2_645
Mn2 N1 2.268(3) .
Mn2 O8 2.291(3) .
Mn2 N2 2.292(3) .
Mn2 O7 2.332(3) .
C1 C5 1.526(5) .
C1 C2 1.538(5) .
C1 C4 1.544(5) .
C1 H1A 0.9800 .
C2 O9 1.450(4) .
C2 C6 1.530(5) .
C2 H2A 0.9800 .
C3 O9 1.447(4) .
C3 C7 1.503(5) .
C3 C4 1.524(5) .
C3 H3A 0.9800 .
C4 C8 1.537(5) .
C4 H4A 0.9800 .
C5 O7 1.253(5) .
C5 O8 1.260(4) .
C6 O2 1.232(4) .
C6 O1 1.257(5) .
C7 O5 1.242(4) .
C7 O6 1.258(4) .
C8 O3 1.220(5) .
C8 O4 1.277(4) .
C9 N1 1.327(5) .
C9 C10 1.403(6) .
C9 H9A 0.9300 .
C10 C11 1.366(6) .
C10 H10A 0.9300 .
C11 C12 1.403(6) .
C11 H11A 0.9300 .
C12 C20 1.404(5) .
C12 C13 1.433(6) .
C13 C14 1.333(6) .
C13 H13A 0.9300 .
C14 C15 1.436(6) .
C14 H14A 0.9300 .
C15 C19 1.398(5) .
C15 C16 1.403(6) .
C16 C17 1.358(6) .
C16 H16A 0.9300 .
C17 C18 1.398(6) .
C17 H17A 0.9300 .
C18 N2 1.326(5) .
C18 H18A 0.9300 .
C19 N2 1.359(5) .
C19 C20 1.437(5) .
C20 N1 1.371(5) .
C21 N3 1.321(5) .
C21 C22 1.391(6) .
C21 H21A 0.9300 .
C22 C23 1.373(7) .
C22 H22A 0.9300 .
C23 C24 1.392(6) .
C23 H23A 0.9300 .
C24 C32 1.406(6) .
C24 C25 1.429(6) .
C25 C26 1.352(7) .
C25 H25A 0.9300 .
C26 C27 1.429(6) .
C26 H26A 0.9300 .
C27 C28 1.408(6) .
C27 C31 1.410(5) .
C28 C29 1.361(7) .
C28 H28A 0.9300 .
C29 C30 1.392(6) .
C29 H29A 0.9300 .
C30 N4 1.322(5) .
C30 H30A 0.9300 .
C31 N4 1.353(5) .
C31 C32 1.443(6) .
C32 N3 1.369(5) .
O1 Mn1 2.186(3) 2_655
O1W H1WA 0.8500 .
O1W H1WB 0.8592 .
O2W H2WA 0.8606 .
O2W H2WB 0.8500 .
O5 Mn2 2.197(3) 2_655
O6 Mn1 2.150(3) 2_655
O9 Mn1 2.345(2) 2_655
O10 H10B 0.8499 .
O10 H10C 0.8500 .

loop_
_geom_torsion_atom_site_label_1
_geom_torsion_atom_site_label_2
_geom_torsion_atom_site_label_3
_geom_torsion_atom_site_label_4
_geom_torsion
_geom_torsion_site_symmetry_1
_geom_torsion_site_symmetry_4
C5 C1 C2 O9 89.3(3) . .
C4 C1 C2 O9 -32.9(3) . .
C5 C1 C2 C6 -148.9(3) . .
C4 C1 C2 C6 88.9(3) . .
O9 C3 C4 C8 -157.8(3) . .
C7 C3 C4 C8 81.9(4) . .
O9 C3 C4 C1 -31.6(3) . .
C7 C3 C4 C1 -152.0(3) . .
C5 C1 C4 C3 -81.8(4) . .
C2 C1 C4 C3 38.6(3) . .
C5 C1 C4 C8 43.2(4) . .
C2 C1 C4 C8 163.6(3) . .
C2 C1 C5 O7 -40.7(5) . .
C4 C1 C5 O7 73.2(4) . .
C2 C1 C5 O8 137.8(3) . .
C4 C1 C5 O8 -108.3(4) . .
O9 C2 C6 O2 173.3(3) . .
C1 C2 C6 O2 53.9(5) . .
O9 C2 C6 O1 -9.6(5) . .
C1 C2 C6 O1 -129.0(4) . .
O9 C3 C7 O5 -175.8(3) . .
C4 C3 C7 O5 -57.9(4) . .
O9 C3 C7 O6 3.2(5) . .
C4 C3 C7 O6 121.1(4) . .
C3 C4 C8 O3 -146.9(4) . .
C1 C4 C8 O3 94.6(4) . .
C3 C4 C8 O4 32.5(4) . .
C1 C4 C8 O4 -86.1(4) . .
N1 C9 C10 C11 1.1(6) . .
C9 C10 C11 C12 -0.7(6) . .
C10 C11 C12 C20 0.2(6) . .
C10 C11 C12 C13 -179.7(4) . .
C11 C12 C13 C14 178.8(4) . .
C20 C12 C13 C14 -1.1(6) . .
C12 C13 C14 C15 -0.4(6) . .
C13 C14 C15 C19 1.2(6) . .
C13 C14 C15 C16 -178.6(4) . .
C19 C15 C16 C17 -1.1(6) . .
C14 C15 C16 C17 178.8(4) . .
C15 C16 C17 C18 0.3(6) . .
C16 C17 C18 N2 0.7(7) . .
C16 C15 C19 N2 1.1(6) . .
C14 C15 C19 N2 -178.8(4) . .
C16 C15 C19 C20 179.3(3) . .
C14 C15 C19 C20 -0.6(5) . .
C11 C12 C20 N1 0.0(5) . .
C13 C12 C20 N1 179.9(3) . .
C11 C12 C20 C19 -178.1(3) . .
C13 C12 C20 C19 1.8(5) . .
N2 C19 C20 N1 -0.9(5) . .
C15 C19 C20 N1 -179.2(3) . .
N2 C19 C20 C12 177.4(3) . .
C15 C19 C20 C12 -0.9(5) . .
N3 C21 C22 C23 0.1(7) . .
C21 C22 C23 C24 -0.6(7) . .
C22 C23 C24 C32 0.4(6) . .
C22 C23 C24 C25 176.4(4) . .
C23 C24 C25 C26 -175.1(4) . .
C32 C24 C25 C26 0.8(6) . .
C24 C25 C26 C27 -2.3(7) . .
C25 C26 C27 C28 -179.5(4) . .
C25 C26 C27 C31 1.1(6) . .
C31 C27 C28 C29 -0.9(6) . .
C26 C27 C28 C29 179.6(4) . .
C27 C28 C29 C30 0.4(7) . .
C28 C29 C30 N4 0.7(6) . .
C28 C27 C31 N4 0.4(6) . .
C26 C27 C31 N4 179.9(4) . .
C28 C27 C31 C32 -177.9(4) . .
C26 C27 C31 C32 1.6(6) . .
C23 C24 C32 N3 0.3(6) . .
C25 C24 C32 N3 -175.8(4) . .
C23 C24 C32 C31 178.0(4) . .
C25 C24 C32 C31 1.8(6) . .
N4 C31 C32 N3 -3.6(5) . .
C27 C31 C32 N3 174.8(3) . .
N4 C31 C32 C24 178.6(3) . .
C27 C31 C32 C24 -3.0(5) . .
C10 C9 N1 C20 -0.8(6) . .
C10 C9 N1 Mn2 -179.9(3) . .
C12 C20 N1 C9 0.3(5) . .
C19 C20 N1 C9 178.5(3) . .
C12 C20 N1 Mn2 179.4(3) . .
C19 C20 N1 Mn2 -2.3(4) . .
O10 Mn2 N1 C9 -38.9(3) . .
O5 Mn2 N1 C9 -114.6(3) 2_645 .
O8 Mn2 N1 C9 49.8(3) . .
N2 Mn2 N1 C9 -177.9(3) . .
O7 Mn2 N1 C9 105.8(3) . .
O10 Mn2 N1 C20 142.0(3) . .
O5 Mn2 N1 C20 66.3(3) 2_645 .
O8 Mn2 N1 C20 -129.4(3) . .
N2 Mn2 N1 C20 3.0(2) . .
O7 Mn2 N1 C20 -73.3(3) . .
C17 C18 N2 C19 -0.7(6) . .
C17 C18 N2 Mn2 177.0(3) . .
C15 C19 N2 C18 -0.2(6) . .
C20 C19 N2 C18 -178.4(3) . .
C15 C19 N2 Mn2 -178.1(3) . .
C20 C19 N2 Mn2 3.6(4) . .
O10 Mn2 N2 C18 111.8(3) . .
O5 Mn2 N2 C18 44.1(3) 2_645 .
N1 Mn2 N2 C18 178.7(3) . .
O8 Mn2 N2 C18 -104.2(3) . .
O7 Mn2 N2 C18 -74.6(3) . .
O10 Mn2 N2 C19 -70.5(3) . .
O5 Mn2 N2 C19 -138.1(3) 2_645 .
N1 Mn2 N2 C19 -3.5(2) . .
O8 Mn2 N2 C19 73.6(3) . .
O7 Mn2 N2 C19 103.2(3) . .
C22 C21 N3 C32 0.5(6) . .
C22 C21 N3 Mn1 -173.4(3) . .
C24 C32 N3 C21 -0.7(5) . .
C31 C32 N3 C21 -178.5(3) . .
C24 C32 N3 Mn1 174.0(3) . .
C31 C32 N3 Mn1 -3.7(4) . .
O4 Mn1 N3 C21 92.6(3) . .
O6 Mn1 N3 C21 -123.9(3) 2_645 .
O1 Mn1 N3 C21 2.3(3) 2_645 .
N4 Mn1 N3 C21 -179.8(4) . .
O9 Mn1 N3 C21 -68.7(3) 2_645 .
O4 Mn1 N3 C32 -81.4(3) . .
O6 Mn1 N3 C32 62.1(3) 2_645 .
O1 Mn1 N3 C32 -171.7(3) 2_645 .
N4 Mn1 N3 C32 6.2(2) . .
O9 Mn1 N3 C32 117.3(3) 2_645 .
C29 C30 N4 C31 -1.2(6) . .
C29 C30 N4 Mn1 167.5(3) . .
C27 C31 N4 C30 0.6(5) . .
C32 C31 N4 C30 179.0(3) . .
C27 C31 N4 Mn1 -169.1(3) . .
C32 C31 N4 Mn1 9.3(4) . .
O4 Mn1 N4 C30 -59.4(3) . .
O6 Mn1 N4 C30 28.8(3) 2_645 .
O1 Mn1 N4 C30 -169.7(3) 2_645 .
N3 Mn1 N4 C30 -177.0(3) . .
O9 Mn1 N4 C30 98.8(3) 2_645 .
O4 Mn1 N4 C31 109.5(3) . .
O6 Mn1 N4 C31 -162.3(3) 2_645 .
O1 Mn1 N4 C31 -0.8(5) 2_645 .
N3 Mn1 N4 C31 -8.1(2) . .
O9 Mn1 N4 C31 -92.3(3) 2_645 .
O2 C6 O1 Mn1 170.6(3) . 2_655
C2 C6 O1 Mn1 -6.3(5) . 2_655
O3 C8 O4 Mn1 -22.2(6) . .
C4 C8 O4 Mn1 158.4(3) . .
O6 Mn1 O4 C8 -104.2(4) 2_645 .
O1 Mn1 O4 C8 148.2(4) 2_645 .
N4 Mn1 O4 C8 -16.3(4) . .
N3 Mn1 O4 C8 57.6(4) . .
O9 Mn1 O4 C8 -157.6(3) 2_645 .
O6 C7 O5 Mn2 0.0(4) . 2_655
C3 C7 O5 Mn2 179.0(3) . 2_655
O5 C7 O6 Mn1 169.1(3) . 2_655
C3 C7 O6 Mn1 -9.9(5) . 2_655
O8 C5 O7 Mn2 1.3(4) . .
C1 C5 O7 Mn2 179.8(3) . .
O10 Mn2 O7 C5 18.3(3) . .
O5 Mn2 O7 C5 130.4(2) 2_645 .
N1 Mn2 O7 C5 -84.3(2) . .
O8 Mn2 O7 C5 -0.7(2) . .
N2 Mn2 O7 C5 -154.1(2) . .
O7 C5 O8 Mn2 -1.3(4) . .
C1 C5 O8 Mn2 -179.8(3) . .
O10 Mn2 O8 C5 -168.2(2) . .
O5 Mn2 O8 C5 -93.3(3) 2_645 .
N1 Mn2 O8 C5 105.1(2) . .
N2 Mn2 O8 C5 36.5(3) . .
O7 Mn2 O8 C5 0.7(2) . .
C7 C3 O9 C2 133.2(3) . .
C4 C3 O9 C2 11.2(3) . .
C7 C3 O9 Mn1 3.8(3) . 2_655
C4 C3 O9 Mn1 -118.2(2) . 2_655
C6 C2 O9 C3 -110.6(3) . .
C1 C2 O9 C3 14.1(4) . .
C6 C2 O9 Mn1 19.1(3) . 2_655
C1 C2 O9 Mn1 143.8(2) . 2_655
